data_1561468
loop_
_publ_author_name
'Qian, Cheng'
'Kong, Fang'
'Mao, Jiang-Gao'

_publ_section_title
;
 Syntheses, structures and characterizations of three novel vanadium
 selenites with organically bonded copper/nickel complex
;
_journal_name_full 'Journal of Solid State Chemistry'
_journal_page_first 1
_journal_page_last 8
_journal_paper_doi 10.1016/j.jssc.2016.02.044
_journal_volume 238
_journal_year 2016
_chemical_formula_sum 'C10 H9 Cu N2 O10.5 Se2 V2'
_chemical_formula_weight 648.54
_space_group_IT_number 2
_space_group_name_Hall '-P 1'
_space_group_name_H-M_alt 'P -1'
_symmetry_cell_setting triclinic
_symmetry_space_group_name_H-M 'P -1'
_atom_sites_solution_hydrogens geom
_atom_sites_solution_primary direct
_atom_sites_solution_secondary difmap
_audit_creation_method SHELXL-97
_cell_angle_alpha 62.134(5)
_cell_angle_beta 69.284(5)
_cell_angle_gamma 89.034(4)
_cell_formula_units_Z 2
_cell_length_a 9.0239(4)
_cell_length_b 10.6596(5)
_cell_length_c 11.0608(6)
_cell_measurement_reflns_used 6130
_cell_measurement_temperature 293(2)
_cell_measurement_theta_max 27.4214
_cell_measurement_theta_min 2.4480
_cell_volume 865.47(10)
_computing_structure_refinement 'SHELXL-97 (Sheldrick, 2008)'
_computing_structure_solution 'SHELXS-97 (Sheldrick, 2008)'
_diffrn_ambient_temperature 293(2)
_diffrn_detector_area_resol_mean 10.3503
_diffrn_measured_fraction_theta_full 0.999
_diffrn_measured_fraction_theta_max 0.999
_diffrn_measurement_device_type SuperNova
_diffrn_measurement_method CCD_Profile_fitting
_diffrn_radiation_monochromator graphite
_diffrn_radiation_source 'fine-focus sealed tube'
_diffrn_radiation_type MoK\a
_diffrn_radiation_wavelength 0.71073
_diffrn_reflns_av_R_equivalents 0.0361
_diffrn_reflns_av_sigmaI/netI 0.0329
_diffrn_reflns_limit_h_max 11
_diffrn_reflns_limit_h_min -11
_diffrn_reflns_limit_k_max 13
_diffrn_reflns_limit_k_min -13
_diffrn_reflns_limit_l_max 14
_diffrn_reflns_limit_l_min -14
_diffrn_reflns_number 13994
_diffrn_reflns_theta_full 27.48
_diffrn_reflns_theta_max 27.48
_diffrn_reflns_theta_min 2.45
_exptl_absorpt_coefficient_mu 6.540
_exptl_absorpt_correction_T_max 1.00000
_exptl_absorpt_correction_T_min 0.61819
_exptl_absorpt_correction_type multi-scan
_exptl_crystal_colour green
_exptl_crystal_density_diffrn 2.489
_exptl_crystal_density_method 'not measured'
_exptl_crystal_description prism
_exptl_crystal_F_000 620
_exptl_crystal_size_max 0.02
_exptl_crystal_size_mid 0.02
_exptl_crystal_size_min 0.02
_refine_diff_density_max 0.535
_refine_diff_density_min -0.490
_refine_diff_density_rms 0.091
_refine_ls_extinction_method none
_refine_ls_goodness_of_fit_ref 1.105
_refine_ls_hydrogen_treatment mixed
_refine_ls_matrix_type full
_refine_ls_number_parameters 249
_refine_ls_number_reflns 3968
_refine_ls_number_restraints 0
_refine_ls_restrained_S_all 1.105
_refine_ls_R_factor_all 0.0297
_refine_ls_R_factor_gt 0.0239
_refine_ls_shift/su_max 0.002
_refine_ls_shift/su_mean 0.000
_refine_ls_structure_factor_coef Fsqd
_refine_ls_weighting_details 'calc w=1/[\s^2^(Fo^2^)+(0.0194P)^2^+0.2531P] where P=(Fo^2^+2Fc^2^)/3'
_refine_ls_weighting_scheme calc
_refine_ls_wR_factor_gt 0.0532
_refine_ls_wR_factor_ref 0.0559
_reflns_number_gt 3484
_reflns_number_total 3968
_reflns_threshold_expression >2sigma(I)
_cod_data_source_file JSSC-2016-238-1.cif
_cod_data_source_block CuV2Se2O10(2,2-bipy)0.5H2O
_cod_original_cell_volume 865.47(7)
_cod_original_sg_symbol_H-M P-1
_cod_original_formula_sum 'C10 H9 Cu N2 O10.50 Se2 V2'
_cod_database_code 1561468

loop_
_symmetry_equiv_pos_as_xyz
'x, y, z'
'-x, -y, -z'

loop_
_atom_site_label
_atom_site_type_symbol
_atom_site_fract_x
_atom_site_fract_y
_atom_site_fract_z
_atom_site_U_iso_or_equiv
_atom_site_adp_type
_atom_site_occupancy
_atom_site_symmetry_multiplicity
_atom_site_calc_flag
_atom_site_refinement_flags
_atom_site_disorder_assembly
_atom_site_disorder_group
Cu1 Cu 0.56249(4) 0.01467(3) 0.33652(4) 0.01990(8) Uani 1 1 d . . .
Se1 Se 1.12593(3) 0.24670(3) 0.13393(3) 0.02425(8) Uani 1 1 d . . .
Se2 Se 0.54407(3) 0.33664(3) 0.16227(3) 0.02151(7) Uani 1 1 d . . .
V1 V 0.76520(5) 0.27103(4) 0.33296(5) 0.01837(10) Uani 1 1 d . . .
V2 V 0.92975(5) 0.43149(4) -0.07018(5) 0.01868(10) Uani 1 1 d . . .
O1 O 1.2068(2) 0.41584(18) 0.0832(2) 0.0250(4) Uani 1 1 d . . .
O2 O 1.0352(2) 0.26977(18) 0.0143(2) 0.0260(4) Uani 1 1 d . . .
O3 O 0.9670(2) 0.19157(19) 0.2967(2) 0.0269(4) Uani 1 1 d . . .
O4 O 0.4380(2) 0.16792(18) 0.2677(2) 0.0241(4) Uani 1 1 d . . .
O5 O 0.5948(2) 0.37301(18) 0.2790(2) 0.0231(4) Uani 1 1 d . . .
O6 O 0.7220(2) 0.29568(18) 0.0787(2) 0.0247(4) Uani 1 1 d . . .
O7 O 0.6468(2) 0.10664(17) 0.4217(2) 0.0210(4) Uani 1 1 d . . .
O8 O 0.7633(2) 0.30640(19) 0.4581(2) 0.0285(4) Uani 1 1 d . . .
O9 O 0.90447(19) 0.43774(17) 0.14011(19) 0.0178(4) Uani 1 1 d . . .
O10 O 0.9356(2) 0.4208(2) -0.2099(2) 0.0317(5) Uani 1 1 d . . .
N1 N 0.4909(3) -0.0941(2) 0.2563(3) 0.0235(5) Uani 1 1 d . . .
N2 N 0.6984(3) -0.1366(2) 0.3796(3) 0.0223(5) Uani 1 1 d . . .
C1 C 0.3794(4) -0.0652(3) 0.1980(3) 0.0335(7) Uani 1 1 d . . .
H1A H 0.3352 0.0173 0.1855 0.040 Uiso 1 1 calc R . .
C2 C 0.3277(4) -0.1533(4) 0.1558(4) 0.0444(9) Uani 1 1 d . . .
H2A H 0.2493 -0.1311 0.1161 0.053 Uiso 1 1 calc R . .
C3 C 0.3934(4) -0.2737(4) 0.1733(4) 0.0444(9) Uani 1 1 d . . .
H3A H 0.3608 -0.3341 0.1447 0.053 Uiso 1 1 calc R . .
C4 C 0.5092(4) -0.3058(3) 0.2339(4) 0.0363(7) Uani 1 1 d . . .
H4A H 0.5559 -0.3870 0.2457 0.044 Uiso 1 1 calc R . .
C5 C 0.5533(3) -0.2138(3) 0.2763(3) 0.0237(6) Uani 1 1 d . . .
C6 C 0.6660(3) -0.2424(3) 0.3523(3) 0.0240(6) Uani 1 1 d . . .
C7 C 0.7303(4) -0.3661(3) 0.3966(4) 0.0381(8) Uani 1 1 d . . .
H7A H 0.7062 -0.4377 0.3773 0.046 Uiso 1 1 calc R . .
C8 C 0.8313(4) -0.3825(3) 0.4701(4) 0.0411(8) Uani 1 1 d . . .
H8A H 0.8738 -0.4666 0.5032 0.049 Uiso 1 1 calc R . .
C9 C 0.8685(4) -0.2736(3) 0.4938(4) 0.0378(8) Uani 1 1 d . . .
H9A H 0.9390 -0.2817 0.5403 0.045 Uiso 1 1 calc R . .
C10 C 0.7994(3) -0.1519(3) 0.4475(3) 0.0282(6) Uani 1 1 d . . .
H10A H 0.8240 -0.0785 0.4641 0.034 Uiso 1 1 calc R . .
O1WA O 0.0571(11) -0.0065(13) 0.0041(14) 0.144(6) Uiso 0.479(10) 1 d P . .

loop_
_atom_site_aniso_label
_atom_site_aniso_U_11
_atom_site_aniso_U_22
_atom_site_aniso_U_33
_atom_site_aniso_U_23
_atom_site_aniso_U_13
_atom_site_aniso_U_12
Cu1 0.02134(16) 0.01788(16) 0.02387(18) -0.01117(13) -0.01121(14) 0.00354(12)
Se1 0.01889(13) 0.01992(14) 0.03027(16) -0.00966(12) -0.00965(12) 0.00574(10)
Se2 0.01838(13) 0.01620(13) 0.02666(15) -0.00650(11) -0.01099(11) 0.00170(10)
V1 0.0188(2) 0.0160(2) 0.0180(2) -0.00756(17) -0.00568(18) -0.00099(16)
V2 0.0176(2) 0.0191(2) 0.0189(2) -0.00941(18) -0.00642(18) -0.00185(16)
O1 0.0177(9) 0.0236(9) 0.0308(11) -0.0097(8) -0.0113(8) 0.0015(7)
O2 0.0296(10) 0.0204(9) 0.0324(11) -0.0150(8) -0.0142(9) 0.0067(8)
O3 0.0220(9) 0.0224(9) 0.0252(10) -0.0042(8) -0.0079(8) 0.0035(7)
O4 0.0191(9) 0.0178(9) 0.0300(11) -0.0076(8) -0.0095(8) -0.0003(7)
O5 0.0227(9) 0.0200(9) 0.0284(11) -0.0144(8) -0.0082(8) 0.0030(7)
O6 0.0209(9) 0.0221(9) 0.0276(11) -0.0134(8) -0.0040(8) -0.0020(7)
O7 0.0231(9) 0.0168(9) 0.0215(10) -0.0082(7) -0.0084(8) 0.0001(7)
O8 0.0335(11) 0.0268(10) 0.0267(11) -0.0153(9) -0.0101(9) -0.0033(8)
O9 0.0165(8) 0.0163(8) 0.0183(9) -0.0068(7) -0.0068(7) 0.0008(7)
O10 0.0295(10) 0.0413(12) 0.0259(11) -0.0195(9) -0.0081(9) -0.0040(9)
N1 0.0253(12) 0.0232(11) 0.0231(12) -0.0113(10) -0.0109(10) 0.0029(9)
N2 0.0220(11) 0.0230(11) 0.0244(12) -0.0126(10) -0.0106(10) 0.0052(9)
C1 0.0369(16) 0.0312(16) 0.0390(18) -0.0158(14) -0.0240(15) 0.0066(13)
C2 0.045(2) 0.052(2) 0.050(2) -0.0263(18) -0.0315(18) 0.0054(16)
C3 0.049(2) 0.052(2) 0.048(2) -0.0335(18) -0.0220(18) 0.0000(16)
C4 0.0410(17) 0.0366(17) 0.043(2) -0.0279(15) -0.0181(16) 0.0080(14)
C5 0.0231(13) 0.0254(14) 0.0231(15) -0.0139(11) -0.0067(12) 0.0026(11)
C6 0.0241(13) 0.0243(14) 0.0260(15) -0.0147(12) -0.0092(12) 0.0062(11)
C7 0.0454(18) 0.0343(17) 0.051(2) -0.0290(16) -0.0262(17) 0.0187(14)
C8 0.0461(19) 0.0384(18) 0.050(2) -0.0243(16) -0.0277(17) 0.0275(15)
C9 0.0352(17) 0.0464(19) 0.044(2) -0.0242(16) -0.0254(16) 0.0181(14)
C10 0.0261(14) 0.0324(15) 0.0335(17) -0.0177(13) -0.0178(13) 0.0077(12)

loop_
_atom_type_symbol
_atom_type_description
_atom_type_scat_dispersion_real
_atom_type_scat_dispersion_imag
_atom_type_scat_source
C C 0.0033 0.0016 'International Tables Vol C Tables 4.2.6.8 and 6.1.1.4'
H H 0.0000 0.0000 'International Tables Vol C Tables 4.2.6.8 and 6.1.1.4'
Cu Cu 0.3201 1.2651 'International Tables Vol C Tables 4.2.6.8 and 6.1.1.4'
N N 0.0061 0.0033 'International Tables Vol C Tables 4.2.6.8 and 6.1.1.4'
O O 0.0106 0.0060 'International Tables Vol C Tables 4.2.6.8 and 6.1.1.4'
Se Se -0.0929 2.2259 'International Tables Vol C Tables 4.2.6.8 and 6.1.1.4'
V V 0.3005 0.5294 'International Tables Vol C Tables 4.2.6.8 and 6.1.1.4'

loop_
_geom_angle_atom_site_label_1
_geom_angle_atom_site_label_2
_geom_angle_atom_site_label_3
_geom_angle
_geom_angle_site_symmetry_1
_geom_angle_site_symmetry_3
O7 Cu1 O4 92.62(7) . .
O7 Cu1 N1 174.05(8) . .
O4 Cu1 N1 93.32(8) . .
O7 Cu1 N2 92.27(8) . .
O4 Cu1 N2 172.61(9) . .
N1 Cu1 N2 81.79(9) . .
O7 Cu1 O7 83.67(6) . 2_656
O4 Cu1 O7 91.28(7) . 2_656
N1 Cu1 O7 96.48(8) . 2_656
N2 Cu1 O7 94.76(8) . 2_656
O7 Cu1 Se2 75.46(5) . .
O4 Cu1 Se2 29.41(5) . .
N1 Cu1 Se2 109.83(6) . .
N2 Cu1 Se2 148.27(6) . .
O7 Cu1 Se2 112.37(4) 2_656 .
O7 Cu1 Cu1 46.84(5) . 2_656
O4 Cu1 Cu1 92.52(6) . 2_656
N1 Cu1 Cu1 133.05(7) . 2_656
N2 Cu1 Cu1 94.86(7) . 2_656
O7 Cu1 Cu1 36.82(4) 2_656 2_656
Se2 Cu1 Cu1 97.346(15) . 2_656
O7 Cu1 V1 23.92(5) . .
O4 Cu1 V1 81.50(5) . .
N1 Cu1 V1 157.99(6) . .
N2 Cu1 V1 100.97(6) . .
O7 Cu1 V1 104.98(4) 2_656 .
Se2 Cu1 V1 57.397(11) . .
Cu1 Cu1 V1 68.806(14) 2_656 .
O3 Se1 O1 105.02(9) . .
O3 Se1 O2 102.58(9) . .
O1 Se1 O2 105.73(8) . .
O4 Se2 O5 105.60(9) . .
O4 Se2 O6 97.14(8) . .
O5 Se2 O6 99.21(9) . .
O4 Se2 Cu1 35.23(6) . .
O5 Se2 Cu1 91.36(6) . .
O6 Se2 Cu1 67.53(6) . .
O8 V1 O7 106.75(9) . .
O8 V1 O5 100.13(9) . .
O7 V1 O5 92.44(8) . .
O8 V1 O9 106.50(8) . .
O7 V1 O9 146.75(9) . .
O5 V1 O9 81.69(7) . .
O8 V1 O3 101.30(10) . .
O7 V1 O3 92.89(8) . .
O5 V1 O3 155.37(8) . .
O9 V1 O3 80.71(7) . .
O8 V1 Cu1 133.64(7) . .
O7 V1 Cu1 27.80(6) . .
O5 V1 Cu1 81.11(5) . .
O9 V1 Cu1 119.37(5) . .
O3 V1 Cu1 92.71(6) . .
O10 V2 O9 104.36(9) . 2_765
O10 V2 O2 99.44(10) . .
O9 V2 O2 94.33(8) 2_765 .
O10 V2 O6 98.42(9) . .
O9 V2 O6 156.78(9) 2_765 .
O2 V2 O6 86.24(8) . .
O10 V2 O1 99.43(10) . 2_765
O9 V2 O1 87.90(7) 2_765 2_765
O2 V2 O1 159.80(8) . 2_765
O6 V2 O1 83.95(7) . 2_765
O10 V2 O9 176.19(8) . .
O9 V2 O9 79.37(8) 2_765 .
O2 V2 O9 80.85(7) . .
O6 V2 O9 77.80(7) . .
O1 V2 O9 79.84(7) 2_765 .
O10 V2 V2 150.50(7) . 2_765
O9 V2 V2 46.15(6) 2_765 2_765
O2 V2 V2 85.72(6) . 2_765
O6 V2 V2 110.93(6) . 2_765
O1 V2 V2 81.39(6) 2_765 2_765
O9 V2 V2 33.23(4) . 2_765
Se1 O1 V2 120.92(9) . 2_765
Se1 O2 V2 125.69(10) . .
Se1 O3 V1 128.15(10) . .
Se2 O4 Cu1 115.36(9) . .
Se2 O5 V1 112.80(9) . .
Se2 O6 V2 127.60(10) . .
V1 O7 Cu1 128.28(10) . .
V1 O7 Cu1 128.86(10) . 2_656
Cu1 O7 Cu1 96.33(6) . 2_656
V2 O9 V1 138.44(10) 2_765 .
V2 O9 V2 100.62(8) 2_765 .
V1 O9 V2 117.08(8) . .
C1 N1 C5 119.0(2) . .
C1 N1 Cu1 126.2(2) . .
C5 N1 Cu1 114.51(18) . .
C10 N2 C6 118.8(2) . .
C10 N2 Cu1 126.66(19) . .
C6 N2 Cu1 113.97(17) . .
N1 C1 C2 122.3(3) . .
N1 C1 H1A 118.8 . .
C2 C1 H1A 118.8 . .
C3 C2 C1 118.7(3) . .
C3 C2 H2A 120.6 . .
C1 C2 H2A 120.6 . .
C2 C3 C4 119.9(3) . .
C2 C3 H3A 120.1 . .
C4 C3 H3A 120.1 . .
C5 C4 C3 118.3(3) . .
C5 C4 H4A 120.9 . .
C3 C4 H4A 120.9 . .
N1 C5 C4 121.7(3) . .
N1 C5 C6 115.0(2) . .
C4 C5 C6 123.2(3) . .
N2 C6 C7 121.7(3) . .
N2 C6 C5 114.1(2) . .
C7 C6 C5 124.1(3) . .
C6 C7 C8 119.0(3) . .
C6 C7 H7A 120.5 . .
C8 C7 H7A 120.5 . .
C9 C8 C7 119.4(3) . .
C9 C8 H8A 120.3 . .
C7 C8 H8A 120.3 . .
C8 C9 C10 118.9(3) . .
C8 C9 H9A 120.5 . .
C10 C9 H9A 120.5 . .
N2 C10 C9 122.0(3) . .
N2 C10 H10A 119.0 . .
C9 C10 H10A 119.0 . .

loop_
_geom_bond_atom_site_label_1
_geom_bond_atom_site_label_2
_geom_bond_distance
_geom_bond_site_symmetry_2
Cu1 O7 1.9557(18) .
Cu1 O4 1.9724(18) .
Cu1 N1 1.985(2) .
Cu1 N2 1.990(2) .
Cu1 O7 2.3804(18) 2_656
Cu1 Se2 3.0895(4) .
Cu1 Cu1 3.2431(7) 2_656
Cu1 V1 3.2912(5) .
Se1 O3 1.6895(19) .
Se1 O1 1.7050(17) .
Se1 O2 1.7137(19) .
Se2 O4 1.6788(16) .
Se2 O5 1.7083(19) .
Se2 O6 1.7108(18) .
V1 O8 1.590(2) .
V1 O7 1.6996(16) .
V1 O5 1.9723(18) .
V1 O9 1.9806(16) .
V1 O3 1.9861(19) .
V2 O10 1.585(2) .
V2 O9 1.7387(16) 2_765
V2 O2 1.9542(18) .
V2 O6 2.0002(17) .
V2 O1 2.0065(19) 2_765
V2 O9 2.2881(19) .
V2 V2 3.1186(9) 2_765
O1 V2 2.0065(19) 2_765
O7 Cu1 2.3804(18) 2_656
O9 V2 1.7387(16) 2_765
N1 C1 1.336(3) .
N1 C5 1.340(3) .
N2 C10 1.337(3) .
N2 C6 1.357(3) .
C1 C2 1.378(4) .
C1 H1A 0.9300 .
C2 C3 1.363(5) .
C2 H2A 0.9300 .
C3 C4 1.388(5) .
C3 H3A 0.9300 .
C4 C5 1.384(4) .
C4 H4A 0.9300 .
C5 C6 1.479(4) .
C6 C7 1.373(4) .
C7 C8 1.382(4) .
C7 H7A 0.9300 .
C8 C9 1.375(5) .
C8 H8A 0.9300 .
C9 C10 1.382(4) .
C9 H9A 0.9300 .
C10 H10A 0.9300 .
O1WA O1WA 1.068(18) 2
